data_7227653
loop_
_publ_author_name
'Khavasi, Hamid Reza'
'Rahimi, Narjes'

_publ_section_title
;
 Are fluorine-based contacts predictable? A case study in three similar
 coordination compounds
;
_journal_issue 10
_journal_name_full CrystEngComm
_journal_page_first 1361
_journal_paper_doi 10.1039/C6CE02598F
_journal_volume 19
_journal_year 2017
_chemical_formula_sum 'C44 H28 F8 Hg3 I6 N12 O4'
_chemical_formula_weight 2303.95
_chemical_name_systematic
; 
 ? 
;
_space_group_IT_number 2
_symmetry_cell_setting triclinic
_symmetry_space_group_name_Hall '-P 1'
_symmetry_space_group_name_H-M 'P -1'
_atom_sites_solution_hydrogens geom
_atom_sites_solution_primary direct
_atom_sites_solution_secondary difmap
_audit_creation_method SHELXL-97
_audit_update_record
;
2017-02-02 deposited with the CCDC.
2017-02-08 downloaded from the CCDC.
;
_cell_angle_alpha 78.497(9)
_cell_angle_beta 85.326(9)
_cell_angle_gamma 85.781(10)
_cell_formula_units_Z 1
_cell_length_a 7.8051(9)
_cell_length_b 13.1360(15)
_cell_length_c 14.1342(15)
_cell_measurement_reflns_used 12427
_cell_measurement_temperature 298(2)
_cell_measurement_theta_max 27.00
_cell_measurement_theta_min 2.37
_cell_volume 1412.9(3)
_computing_cell_refinement 'X-Area 1.31 (Stoe & Cie GmbH, 2005)'
_computing_data_collection 'X-Area 1.31 (Stoe & Cie GmbH, 2005)'
_computing_data_reduction 'X-Area 1.31 (Stoe & Cie GmbH, 2005)'
_computing_molecular_graphics 'ORTEP-3 for Windows (Farrugia, 1997)'
_computing_publication_material 'WinGX (Farrugia, 1999)'
_computing_structure_refinement 'SHELXL-97 (Sheldrick, 1997)'
_computing_structure_solution 'SHELXS-97 (Sheldrick, 1990)'
_diffrn_ambient_temperature 298(2)
_diffrn_detector_area_resol_mean '0.15 mm'
_diffrn_measured_fraction_theta_full 0.995
_diffrn_measured_fraction_theta_max 0.995
_diffrn_measurement_device_type 'STOE IPDS II'
_diffrn_measurement_method 'rotation method'
_diffrn_radiation_monochromator graphite
_diffrn_radiation_source 'fine-focus sealed tube'
_diffrn_radiation_type MoK\a
_diffrn_radiation_wavelength 0.71073
_diffrn_reflns_av_R_equivalents 0.1001
_diffrn_reflns_av_sigmaI/netI 0.1021
_diffrn_reflns_limit_h_max 9
_diffrn_reflns_limit_h_min -9
_diffrn_reflns_limit_k_max 16
_diffrn_reflns_limit_k_min -16
_diffrn_reflns_limit_l_max 17
_diffrn_reflns_limit_l_min -18
_diffrn_reflns_number 12427
_diffrn_reflns_theta_full 27.00
_diffrn_reflns_theta_max 27.00
_diffrn_reflns_theta_min 2.37
_diffrn_standards_number 0
_exptl_absorpt_coefficient_mu 11.486
_exptl_absorpt_correction_T_max 0.3021
_exptl_absorpt_correction_T_min 0.1012
_exptl_absorpt_correction_type numerical
_exptl_absorpt_process_details 'shape of crystal determined optically'
_exptl_crystal_colour Colorless
_exptl_crystal_density_diffrn 2.708
_exptl_crystal_density_method 'not measured'
_exptl_crystal_description Prism
_exptl_crystal_F_000 1038
_exptl_crystal_size_max 0.45
_exptl_crystal_size_mid 0.20
_exptl_crystal_size_min 0.10
_refine_diff_density_max 1.251
_refine_diff_density_min -1.362
_refine_diff_density_rms 0.571
_refine_ls_extinction_method none
_refine_ls_goodness_of_fit_ref 0.935
_refine_ls_hydrogen_treatment constr
_refine_ls_matrix_type full
_refine_ls_number_parameters 349
_refine_ls_number_reflns 6115
_refine_ls_number_restraints 0
_refine_ls_restrained_S_all 0.935
_refine_ls_R_factor_all 0.0953
_refine_ls_R_factor_gt 0.0875
_refine_ls_shift/su_max 0.005
_refine_ls_shift/su_mean 0.001
_refine_ls_structure_factor_coef Fsqd
_refine_ls_weighting_details 'calc w=1/[\s^2^(Fo^2^)+(0.1692P)^2^+0.0000P] where P=(Fo^2^+2Fc^2^)/3'
_refine_ls_weighting_scheme calc
_refine_ls_wR_factor_gt 0.1825
_refine_ls_wR_factor_ref 0.1919
_reflns_number_gt 5446
_reflns_number_total 6115
_reflns_threshold_expression >2sigma(I)
_cod_data_source_file c6ce02598f2.cif
_cod_data_source_block 3
_cod_depositor_comments
;
The following automatic conversions were performed:

'_symmetry_cell_setting' value 'Triclinic' changed to 'triclinic'
according to
/usr/data/users/saulius/crontab/automatic-downloads/rss-feeds/RSC/lib/dictionaries/cif_core.dic
dictionary named 'cif_core.dic' version 2.4.2 from 2011-04-26.

Automatic conversion script
Id: cif_fix_values 4268 2015-11-12 08:31:59Z antanas 

 Adding full bibliography for 7227653--7227655.cif.
;
_cod_original_sg_symbol_H-M P-1
_cod_database_code 7227653

loop_
_symmetry_equiv_pos_as_xyz
'x, y, z'
'-x, -y, -z'

loop_
_atom_site_label
_atom_site_type_symbol
_atom_site_fract_x
_atom_site_fract_y
_atom_site_fract_z
_atom_site_U_iso_or_equiv
_atom_site_adp_type
_atom_site_occupancy
_atom_site_symmetry_multiplicity
_atom_site_calc_flag
_atom_site_refinement_flags
C1 C 0.536(2) -0.4026(14) 0.8589(12) 0.049(4) Uani 1 1 d .
H1 H 0.6343 -0.4217 0.8925 0.058 Uiso 1 1 calc R
C2 C 0.550(2) -0.3825(14) 0.7590(12) 0.052(4) Uani 1 1 d .
H2 H 0.6587 -0.3881 0.7276 0.063 Uiso 1 1 calc R
C3 C 0.261(2) -0.3480(13) 0.7585(13) 0.049(4) Uani 1 1 d .
H3 H 0.1624 -0.3270 0.7255 0.059 Uiso 1 1 calc R
C4 C 0.248(2) -0.3700(11) 0.8558(11) 0.041(4) Uani 1 1 d .
C5 C 0.074(2) -0.3641(12) 0.9104(12) 0.046(4) Uani 1 1 d .
C6 C -0.051(2) -0.3770(12) 1.0792(11) 0.044(4) Uani 1 1 d .
C7 C -0.005(3) -0.4031(13) 1.1752(11) 0.053(4) Uani 1 1 d .
C8 C -0.130(3) -0.4039(16) 1.2537(14) 0.068(6) Uani 1 1 d .
H8 H -0.0993 -0.4178 1.3174 0.082 Uiso 1 1 calc R
C9 C -0.304(2) -0.3825(14) 1.2306(13) 0.058(5) Uani 1 1 d .
H9 H -0.3914 -0.3869 1.2797 0.069 Uiso 1 1 calc R
C10 C -0.341(2) -0.3563(14) 1.1388(15) 0.055(5) Uani 1 1 d .
C11 C -0.221(2) -0.3521(13) 1.0593(13) 0.050(4) Uani 1 1 d .
H11 H -0.2536 -0.3334 0.9961 0.060 Uiso 1 1 calc R
C12 C 0.740(2) -0.1135(15) 0.8298(14) 0.057(5) Uani 1 1 d .
H12 H 0.8504 -0.1227 0.8521 0.069 Uiso 1 1 calc R
C13 C 0.722(2) -0.0858(16) 0.7336(13) 0.059(5) Uani 1 1 d .
H13 H 0.8208 -0.0758 0.6922 0.071 Uiso 1 1 calc R
C14 C 0.435(2) -0.0884(14) 0.7588(12) 0.052(4) Uani 1 1 d .
H14 H 0.3266 -0.0823 0.7350 0.062 Uiso 1 1 calc R
C15 C 0.450(2) -0.1140(12) 0.8581(12) 0.048(4) Uani 1 1 d .
C16 C 0.289(2) -0.1268(12) 0.9213(12) 0.043(4) Uani 1 1 d .
C17 C 0.177(2) -0.1331(12) 1.0907(11) 0.047(4) Uani 1 1 d .
C18 C 0.004(2) -0.1219(13) 1.0731(13) 0.052(4) Uani 1 1 d .
H18 H -0.0312 -0.1139 1.0105 0.062 Uiso 1 1 calc R
C19 C -0.118(2) -0.1229(13) 1.1521(14) 0.056(5) Uani 1 1 d .
C20 C -0.075(3) -0.1384(16) 1.2418(15) 0.071(6) Uani 1 1 d .
H20 H -0.1592 -0.1397 1.2922 0.086 Uiso 1 1 calc R
C21 C 0.097(3) -0.1529(19) 1.2611(15) 0.081(7) Uani 1 1 d .
H21 H 0.1295 -0.1643 1.3243 0.097 Uiso 1 1 calc R
C38 C 0.218(3) -0.1501(14) 1.1855(12) 0.061(5) Uani 1 1 d .
N1 N 0.3869(17) -0.3957(11) 0.9077(9) 0.044(3) Uani 1 1 d .
N2 N 0.4176(16) -0.3558(11) 0.7064(9) 0.047(3) Uani 1 1 d .
N3 N 0.0860(16) -0.3781(10) 1.0057(9) 0.046(3) Uani 1 1 d .
H3A H 0.1884 -0.3890 1.0254 0.055 Uiso 1 1 calc R
N4 N 0.5989(17) -0.1287(12) 0.8959(10) 0.051(4) Uani 1 1 d .
N5 N 0.575(2) -0.0724(13) 0.6964(11) 0.064(4) Uani 1 1 d .
N6 N 0.3110(17) -0.1307(11) 1.0154(9) 0.048(3) Uani 1 1 d .
H6A H 0.4151 -0.1318 1.0316 0.057 Uiso 1 1 calc R
O1 O -0.0565(16) -0.3479(11) 0.8690(9) 0.061(3) Uani 1 1 d .
O2 O 0.1551(15) -0.1322(11) 0.8873(9) 0.059(3) Uani 1 1 d .
Hg1 Hg 0.46983(11) -0.32573(6) 0.52390(6) 0.0663(3) Uani 1 1 d .
Hg2 Hg 0.5000 0.0000 0.5000 0.0700(4) Uani 1 2 d S
F1 F 0.1587(13) -0.4272(10) 1.1931(8) 0.072(3) Uani 1 1 d .
F2 F -0.5080(15) -0.3357(10) 1.1181(10) 0.079(4) Uani 1 1 d .
F3 F 0.3892(17) -0.1578(12) 1.2025(9) 0.089(4) Uani 1 1 d .
F4 F -0.2832(16) -0.1083(10) 1.1320(11) 0.086(4) Uani 1 1 d .
I1 I 0.2405(2) -0.42920(11) 0.46675(12) 0.0749(5) Uani 1 1 d .
I2 I 0.76144(18) -0.23662(10) 0.51264(11) 0.0698(4) Uani 1 1 d .
I3 I 0.22056(15) -0.10555(9) 0.52969(8) 0.0530(4) Uani 1 1 d .

loop_
_atom_site_aniso_label
_atom_site_aniso_U_11
_atom_site_aniso_U_22
_atom_site_aniso_U_33
_atom_site_aniso_U_23
_atom_site_aniso_U_13
_atom_site_aniso_U_12
C1 0.039(8) 0.063(10) 0.045(9) -0.010(8) 0.000(7) -0.014(8)
C2 0.045(9) 0.069(11) 0.037(9) -0.001(8) 0.009(7) -0.010(8)
C3 0.043(9) 0.048(9) 0.050(10) 0.008(7) -0.002(7) -0.009(7)
C4 0.052(9) 0.034(7) 0.037(8) -0.005(6) 0.008(7) -0.010(7)
C5 0.042(9) 0.045(8) 0.049(10) 0.004(7) -0.009(7) -0.018(7)
C6 0.054(9) 0.039(8) 0.037(8) -0.004(6) 0.011(7) -0.015(7)
C7 0.078(13) 0.051(9) 0.030(8) -0.003(7) 0.008(8) -0.026(9)
C8 0.079(14) 0.080(13) 0.036(9) 0.007(9) 0.014(9) -0.011(11)
C9 0.063(11) 0.064(11) 0.043(10) -0.005(8) 0.019(8) -0.017(9)
C10 0.043(9) 0.051(10) 0.068(12) -0.008(9) 0.015(8) -0.006(8)
C11 0.054(10) 0.046(9) 0.045(9) -0.004(7) 0.014(8) 0.001(8)
C12 0.045(9) 0.072(12) 0.053(11) -0.007(9) 0.003(8) -0.009(9)
C13 0.049(10) 0.082(13) 0.043(10) -0.007(9) 0.011(8) -0.020(9)
C14 0.057(10) 0.067(11) 0.034(8) -0.013(8) -0.003(7) -0.008(8)
C15 0.054(10) 0.041(8) 0.045(9) -0.007(7) 0.015(8) -0.005(7)
C16 0.039(8) 0.045(8) 0.041(8) 0.004(7) 0.003(7) -0.012(7)
C17 0.073(11) 0.040(8) 0.026(7) -0.004(6) 0.010(7) -0.014(8)
C18 0.052(10) 0.057(10) 0.038(9) 0.005(7) 0.011(7) 0.000(8)
C19 0.062(11) 0.043(9) 0.055(11) -0.002(8) 0.021(9) -0.012(8)
C20 0.092(16) 0.063(11) 0.052(12) -0.005(9) 0.035(11) -0.017(11)
C21 0.102(18) 0.097(16) 0.035(10) 0.009(10) 0.012(10) -0.025(14)
C38 0.105(16) 0.050(10) 0.030(8) -0.014(7) 0.010(9) -0.024(10)
N1 0.045(7) 0.052(8) 0.033(7) -0.006(6) 0.008(6) -0.002(6)
N2 0.048(7) 0.059(8) 0.028(6) 0.005(6) 0.011(5) -0.025(6)
N3 0.039(7) 0.053(8) 0.039(7) 0.004(6) 0.010(5) -0.005(6)
N4 0.043(8) 0.073(10) 0.033(7) 0.000(7) 0.006(6) -0.009(7)
N5 0.069(10) 0.076(10) 0.041(8) 0.001(7) 0.017(7) -0.024(8)
N6 0.046(7) 0.062(8) 0.030(7) -0.001(6) 0.017(5) -0.019(6)
O1 0.057(7) 0.086(9) 0.035(6) -0.002(6) 0.011(5) -0.021(7)
O2 0.053(7) 0.084(9) 0.039(7) -0.004(6) 0.006(5) -0.023(7)
Hg1 0.0787(6) 0.0712(5) 0.0463(4) 0.0011(3) 0.0058(4) -0.0326(4)
Hg2 0.0762(7) 0.0798(8) 0.0559(7) -0.0142(5) 0.0195(5) -0.0413(6)
F1 0.054(6) 0.109(9) 0.044(6) 0.007(6) -0.005(5) -0.011(6)
F2 0.062(7) 0.092(9) 0.078(9) -0.013(7) 0.019(6) -0.008(6)
F3 0.084(9) 0.132(12) 0.050(7) -0.016(7) -0.001(6) -0.009(8)
F4 0.067(8) 0.077(8) 0.103(11) 0.001(7) 0.026(7) -0.008(6)
I1 0.0785(9) 0.0655(8) 0.0821(10) -0.0079(7) -0.0195(7) -0.0156(7)
I2 0.0706(8) 0.0651(8) 0.0714(9) -0.0134(6) 0.0318(7) -0.0293(6)
I3 0.0560(7) 0.0516(6) 0.0476(6) 0.0056(5) -0.0058(5) -0.0167(5)

loop_
_atom_type_symbol
_atom_type_description
_atom_type_scat_dispersion_real
_atom_type_scat_dispersion_imag
_atom_type_scat_source
C C 0.0033 0.0016 'International Tables Vol C Tables 4.2.6.8 and 6.1.1.4'
H H 0.0000 0.0000 'International Tables Vol C Tables 4.2.6.8 and 6.1.1.4'
N N 0.0061 0.0033 'International Tables Vol C Tables 4.2.6.8 and 6.1.1.4'
O O 0.0106 0.0060 'International Tables Vol C Tables 4.2.6.8 and 6.1.1.4'
Hg Hg -2.3894 9.2266 'International Tables Vol C Tables 4.2.6.8 and 6.1.1.4'
F F 0.0171 0.0103 'International Tables Vol C Tables 4.2.6.8 and 6.1.1.4'
I I -0.4742 1.8119 'International Tables Vol C Tables 4.2.6.8 and 6.1.1.4'

loop_
_geom_angle_atom_site_label_1
_geom_angle_atom_site_label_2
_geom_angle_atom_site_label_3
_geom_angle
_geom_angle_site_symmetry_3
N1 C1 C2 121.8(16) .
N1 C1 H1 119.1 .
C2 C1 H1 119.1 .
N2 C2 C1 123.0(15) .
N2 C2 H2 118.5 .
C1 C2 H2 118.5 .
C4 C3 N2 121.6(15) .
C4 C3 H3 119.2 .
N2 C3 H3 119.2 .
N1 C4 C3 122.1(14) .
N1 C4 C5 117.8(13) .
C3 C4 C5 120.1(15) .
O1 C5 N3 126.2(16) .
O1 C5 C4 121.5(16) .
N3 C5 C4 112.3(13) .
C11 C6 C7 120.4(15) .
C11 C6 N3 123.3(15) .
C7 C6 N3 116.4(15) .
F1 C7 C6 119.5(15) .
F1 C7 C8 119.2(16) .
C6 C7 C8 121.3(18) .
C7 C8 C9 116.8(18) .
C7 C8 H8 121.6 .
C9 C8 H8 121.6 .
C10 C9 C8 119.6(16) .
C10 C9 H9 120.2 .
C8 C9 H9 120.2 .
C9 C10 F2 118.8(16) .
C9 C10 C11 125.1(18) .
F2 C10 C11 116.1(18) .
C6 C11 C10 116.6(17) .
C6 C11 H11 121.7 .
C10 C11 H11 121.7 .
C13 C12 N4 121.5(17) .
C13 C12 H12 119.3 .
N4 C12 H12 119.3 .
N5 C13 C12 123.4(16) .
N5 C13 H13 118.3 .
C12 C13 H13 118.3 .
N5 C14 C15 121.4(17) .
N5 C14 H14 119.3 .
C15 C14 H14 119.3 .
N4 C15 C14 122.3(15) .
N4 C15 C16 120.2(15) .
C14 C15 C16 117.5(16) .
O2 C16 N6 126.1(15) .
O2 C16 C15 120.2(16) .
N6 C16 C15 113.7(14) .
C38 C17 C18 117.3(16) .
C38 C17 N6 119.8(17) .
C18 C17 N6 122.8(15) .
C17 C18 C19 118.3(18) .
C17 C18 H18 120.9 .
C19 C18 H18 120.9 .
C20 C19 F4 120.5(17) .
C20 C19 C18 123(2) .
F4 C19 C18 116.6(19) .
C19 C20 C21 119.7(18) .
C19 C20 H20 120.2 .
C21 C20 H20 120.2 .
C38 C21 C20 119(2) .
C38 C21 H21 120.7 .
C20 C21 H21 120.7 .
C21 C38 F3 119.6(19) .
C21 C38 C17 123(2) .
F3 C38 C17 117.2(16) .
C1 N1 C4 116.6(14) .
C2 N2 C3 114.8(14) .
C2 N2 Hg1 118.2(10) .
C3 N2 Hg1 126.9(11) .
C5 N3 C6 127.7(14) .
C5 N3 H3A 116.2 .
C6 N3 H3A 116.2 .
C15 N4 C12 115.0(15) .
C13 N5 C14 116.4(16) .
C16 N6 C17 125.7(14) .
C16 N6 H6A 117.1 .
C17 N6 H6A 117.1 .
N2 Hg1 I1 105.1(3) .
N2 Hg1 I2 97.0(3) .
I1 Hg1 I2 155.83(6) .
I3 Hg2 I3 180 2_656

loop_
_geom_bond_atom_site_label_1
_geom_bond_atom_site_label_2
_geom_bond_distance
_geom_bond_site_symmetry_2
C1 N1 1.31(2) .
C1 C2 1.38(2) .
C1 H1 0.9300 .
C2 N2 1.31(2) .
C2 H2 0.9300 .
C3 C4 1.35(2) .
C3 N2 1.38(2) .
C3 H3 0.9300 .
C4 N1 1.34(2) .
C4 C5 1.51(2) .
C5 O1 1.200(19) .
C5 N3 1.33(2) .
C6 C11 1.38(2) .
C6 C7 1.40(2) .
C6 N3 1.432(19) .
C7 F1 1.33(2) .
C7 C8 1.41(2) .
C8 C9 1.42(3) .
C8 H8 0.9300 .
C9 C10 1.33(3) .
C9 H9 0.9300 .
C10 F2 1.36(2) .
C10 C11 1.40(2) .
C11 H11 0.9300 .
C12 C13 1.35(3) .
C12 N4 1.39(2) .
C12 H12 0.9300 .
C13 N5 1.29(2) .
C13 H13 0.9300 .
C14 N5 1.35(2) .
C14 C15 1.39(2) .
C14 H14 0.9300 .
C15 N4 1.30(2) .
C15 C16 1.48(2) .
C16 O2 1.20(2) .
C16 N6 1.35(2) .
C17 C38 1.37(2) .
C17 C18 1.39(2) .
C17 N6 1.427(19) .
C18 C19 1.40(2) .
C18 H18 0.9300 .
C19 C20 1.31(3) .
C19 F4 1.34(2) .
C20 C21 1.38(3) .
C20 H20 0.9300 .
C21 C38 1.36(3) .
C21 H21 0.9300 .
C38 F3 1.37(3) .
N2 Hg1 2.534(12) .
N3 H3A 0.8600 .
N6 H6A 0.8600 .
Hg1 I1 2.5954(18) .
Hg1 I2 2.6143(15) .
Hg2 I3 2.6304(11) .
Hg2 I3 2.6304(11) 2_656

loop_
_geom_torsion_atom_site_label_1
_geom_torsion_atom_site_label_2
_geom_torsion_atom_site_label_3
_geom_torsion_atom_site_label_4
_geom_torsion
N1 C1 C2 N2 0(3)
N2 C3 C4 N1 3(3)
N2 C3 C4 C5 -177.9(14)
N1 C4 C5 O1 -175.3(16)
C3 C4 C5 O1 6(2)
N1 C4 C5 N3 5(2)
C3 C4 C5 N3 -173.8(15)
C11 C6 C7 F1 179.8(15)
N3 C6 C7 F1 0(2)
C11 C6 C7 C8 0(3)
N3 C6 C7 C8 179.5(16)
F1 C7 C8 C9 -177.0(17)
C6 C7 C8 C9 3(3)
C7 C8 C9 C10 -5(3)
C8 C9 C10 F2 -179.8(17)
C8 C9 C10 C11 3(3)
C7 C6 C11 C10 -1(2)
N3 C6 C11 C10 178.9(15)
C9 C10 C11 C6 0(3)
F2 C10 C11 C6 -177.3(15)
N4 C12 C13 N5 -1(3)
N5 C14 C15 N4 -3(3)
N5 C14 C15 C16 178.0(17)
N4 C15 C16 O2 -166.3(17)
C14 C15 C16 O2 12(2)
N4 C15 C16 N6 14(2)
C14 C15 C16 N6 -167.4(16)
C38 C17 C18 C19 3(2)
N6 C17 C18 C19 -178.5(15)
C17 C18 C19 C20 -3(3)
C17 C18 C19 F4 177.8(15)
F4 C19 C20 C21 -179.7(18)
C18 C19 C20 C21 1(3)
C19 C20 C21 C38 0(3)
C20 C21 C38 F3 176(2)
C20 C21 C38 C17 0(3)
C18 C17 C38 C21 -2(3)
N6 C17 C38 C21 179.6(18)
C18 C17 C38 F3 -177.9(15)
N6 C17 C38 F3 4(2)
C2 C1 N1 C4 1(3)
C3 C4 N1 C1 -3(2)
C5 C4 N1 C1 178.4(14)
C1 C2 N2 C3 1(3)
C1 C2 N2 Hg1 -178.8(14)
C4 C3 N2 C2 -2(2)
C4 C3 N2 Hg1 177.3(12)
O1 C5 N3 C6 0(3)
C4 C5 N3 C6 179.6(14)
C11 C6 N3 C5 -6(3)
C7 C6 N3 C5 174.5(15)
C14 C15 N4 C12 2(3)
C16 C15 N4 C12 -179.4(16)
C13 C12 N4 C15 0(3)
C12 C13 N5 C14 -1(3)
C15 C14 N5 C13 2(3)
O2 C16 N6 C17 -6(3)
C15 C16 N6 C17 174.0(14)
C38 C17 N6 C16 171.9(16)
C18 C17 N6 C16 -6(3)
C2 N2 Hg1 I1 132.1(13)
C3 N2 Hg1 I1 -47.4(14)
C2 N2 Hg1 I2 -37.9(13)
C3 N2 Hg1 I2 142.7(13)
